data_4503284
loop_
_publ_author_name
'Timmons, Daren J.'
'Pacheco, Matthew R.'
'Fricke, Kyle A.'
'Slebodnick, Carla'

_publ_section_title
;
 Assembling Extended Structures with Flavonoids
;
_journal_issue 8
_journal_name_full 'Crystal Growth &amp; Design'
_journal_page_first 2765
_journal_paper_doi 10.1021/cg7009572
_journal_volume 8
_journal_year 2008
_chemical_compound_source 'synthesis as described'
_chemical_formula_moiety '2(C15 H10 O7), 3(C6 H12 N2)'
_chemical_formula_sum 'C48 H56 N6 O14'
_chemical_formula_weight 940.99
_chemical_name_common '[2]2[4]3'
_chemical_name_systematic
;
 ?
;
_space_group_IT_number 2
_symmetry_cell_setting triclinic
_symmetry_Int_Tables_number 2
_symmetry_space_group_name_Hall '-P 1'
_symmetry_space_group_name_H-M 'P -1'
_atom_sites_solution_hydrogens geom
_atom_sites_solution_primary direct
_atom_sites_solution_secondary difmap
_audit_creation_date 2007-09-12T10:38:45-00:00
_audit_creation_method 'WinGX routine CIF_UPDATE'
_cell_angle_alpha 98.57(17)
_cell_angle_beta 91.47(15)
_cell_angle_gamma 116.7(3)
_cell_formula_units_Z 2
_cell_length_a 11.94(3)
_cell_length_b 12.84(4)
_cell_length_c 15.99(2)
_cell_measurement_reflns_used 0
_cell_measurement_temperature 100(2)
_cell_measurement_theta_max 0
_cell_measurement_theta_min 0
_cell_measurement_wavelength 1.54178
_cell_volume 2154(11)
_computing_cell_refinement 'CrysAlisPro (Oxford Diffraction, 2006)'
_computing_data_collection 'CrysAlisPro (Oxford Diffraction, 2006)'
_computing_data_reduction 'CrysAlisPro (Oxford Diffraction, 2006)'
_computing_molecular_graphics 'Ortep-3 for Windows (Farrugia, 1997)'
_computing_publication_material 'WinGX publication routines (Farrugia, 1999)'
_computing_structure_refinement 'SHELXL-97 (Sheldrick, 1997)'
_computing_structure_solution 'SIR92 (Giacovazzo et al, 1993)'
_diffrn_ambient_temperature 100(2)
_diffrn_detector CCD
_diffrn_measured_fraction_theta_full 0.956
_diffrn_measured_fraction_theta_max 0.956
_diffrn_measurement_device '\k-geometry diffractometer'
_diffrn_measurement_device_type 'Oxford Diffraction Xcalibur'
_diffrn_measurement_method 'phi and omega scans'
_diffrn_radiation_monochromator graphite
_diffrn_radiation_probe x-ray
_diffrn_radiation_type CuK\a
_diffrn_radiation_wavelength 1.54184
_diffrn_reflns_av_R_equivalents 0.1784
_diffrn_reflns_av_unetI/netI 0.7512
_diffrn_reflns_limit_h_max 12
_diffrn_reflns_limit_h_min -13
_diffrn_reflns_limit_k_max 14
_diffrn_reflns_limit_k_min -14
_diffrn_reflns_limit_l_max 16
_diffrn_reflns_limit_l_min -18
_diffrn_reflns_number 17554
_diffrn_reflns_theta_full 60.67
_diffrn_reflns_theta_max 60.67
_diffrn_reflns_theta_min 3.92
_diffrn_source 'fine-focus sealed tube'
_diffrn_standards_decay_% <2%
_diffrn_standards_interval_count 50
_diffrn_standards_number 2
_exptl_absorpt_coefficient_mu 0.896
_exptl_absorpt_correction_type none
_exptl_crystal_colour yellow
_exptl_crystal_density_diffrn 1.451
_exptl_crystal_density_method 'not measured'
_exptl_crystal_description plate
_exptl_crystal_F_000 996
_exptl_crystal_size_max 0.12
_exptl_crystal_size_mid 0.1
_exptl_crystal_size_min 0.04
_refine_diff_density_max 0.377
_refine_diff_density_min -0.375
_refine_diff_density_rms 0.068
_refine_ls_extinction_method none
_refine_ls_goodness_of_fit_ref 0.521
_refine_ls_hydrogen_treatment constr
_refine_ls_matrix_type full
_refine_ls_number_parameters 273
_refine_ls_number_reflns 6239
_refine_ls_number_restraints 0
_refine_ls_restrained_S_all 0.521
_refine_ls_R_factor_all 0.2093
_refine_ls_R_factor_gt 0.0549
_refine_ls_shift/su_max 0.007
_refine_ls_shift/su_mean 0.001
_refine_ls_structure_factor_coef Fsqd
_refine_ls_weighting_details 'calc w=1/[\s^2^(Fo^2^)+(0.0002P)^2^+0.0000P] where P=(Fo^2^+2Fc^2^)/3'
_refine_ls_weighting_scheme calc
_refine_ls_wR_factor_gt 0.085
_refine_ls_wR_factor_ref 0.1154
_reflns_number_gt 1086
_reflns_number_total 6239
_reflns_threshold_expression >2sigma(I)
_cod_data_source_file cg7009572-file003.cif
_cod_data_source_block mrp400
_cod_original_cell_volume 2154(10)
_cod_database_code 4503284

loop_
_symmetry_equiv_pos_as_xyz
'x, y, z'
'-x, -y, -z'

loop_
_atom_site_label
_atom_site_type_symbol
_atom_site_fract_x
_atom_site_fract_y
_atom_site_fract_z
_atom_site_U_iso_or_equiv
_atom_site_adp_type
_atom_site_occupancy
_atom_site_symmetry_multiplicity
_atom_site_calc_flag
_atom_site_refinement_flags
C2 C 1.0527(6) 0.3090(6) 0.4755(4) 0.0122(17) Uiso 1 1 d .
C3 C 1.0002(6) 0.3178(6) 0.4041(4) 0.0202(19) Uiso 1 1 d .
C4 C 0.8899(6) 0.3370(6) 0.4020(4) 0.0136(17) Uiso 1 1 d .
C5 C 0.7459(6) 0.3862(6) 0.4917(4) 0.0174(18) Uiso 1 1 d .
C6 C 0.7152(7) 0.4113(6) 0.5707(4) 0.024(2) Uiso 1 1 d .
H6 H 0.6451 0.4271 0.577 0.029 Uiso 1 1 calc R
C7 C 0.7849(6) 0.4142(6) 0.6422(4) 0.0155(18) Uiso 1 1 d .
C8 C 0.8868(6) 0.3899(6) 0.6382(5) 0.0203(19) Uiso 1 1 d .
H8 H 0.9348 0.393 0.6877 0.024 Uiso 1 1 calc R
C9 C 0.9131(6) 0.3614(6) 0.5588(4) 0.0185(18) Uiso 1 1 d .
C10 C 0.8541(7) 0.3618(6) 0.4828(4) 0.0192(19) Uiso 1 1 d .
C11 C 1.1483(6) 0.2714(6) 0.4836(4) 0.0176(18) Uiso 1 1 d .
C12 C 1.1463(7) 0.2042(6) 0.5461(5) 0.026(2) Uiso 1 1 d .
H12 H 1.0819 0.1839 0.5834 0.031 Uiso 1 1 calc R
C13 C 1.2383(7) 0.1682(7) 0.5529(5) 0.036(2) Uiso 1 1 d .
C14 C 1.3328(7) 0.1972(7) 0.5017(5) 0.0236(19) Uiso 1 1 d .
C15 C 1.3376(6) 0.2630(6) 0.4417(4) 0.0160(17) Uiso 1 1 d .
H15 H 1.4026 0.2819 0.405 0.019 Uiso 1 1 calc R
C16 C 1.2484(6) 0.3029(6) 0.4335(5) 0.026(2) Uiso 1 1 d .
H16 H 1.2555 0.3523 0.3931 0.031 Uiso 1 1 calc R
C22 C 0.7209(6) 0.2500(6) 0.0303(4) 0.0150(18) Uiso 1 1 d .
C23 C 0.7949(7) 0.2644(7) 0.0992(5) 0.025(2) Uiso 1 1 d .
C24 C 0.9296(6) 0.3211(6) 0.1014(4) 0.0185(18) Uiso 1 1 d .
C25 C 1.1086(7) 0.4052(7) 0.0190(5) 0.032(2) Uiso 1 1 d .
C26 C 1.1571(7) 0.4436(7) -0.0527(5) 0.026(2) Uiso 1 1 d .
H26 H 1.2458 0.4854 -0.054 0.031 Uiso 1 1 calc R
C27 C 1.0746(7) 0.4210(7) -0.1250(4) 0.023(2) Uiso 1 1 d .
C28 C 0.9438(7) 0.3666(6) -0.1218(5) 0.025(2) Uiso 1 1 d .
H28 H 0.8875 0.3519 -0.1702 0.03 Uiso 1 1 calc R
C29 C 0.9001(7) 0.3354(6) -0.0465(4) 0.0201(19) Uiso 1 1 d .
C30 C 0.9800(7) 0.3541(6) 0.0262(4) 0.0198(19) Uiso 1 1 d .
C31 C 0.5850(6) 0.2114(6) 0.0253(4) 0.0174(18) Uiso 1 1 d .
C32 C 0.5092(6) 0.1214(6) 0.0682(4) 0.0188(18) Uiso 1 1 d .
H32 H 0.5422 0.0771 0.0934 0.023 Uiso 1 1 calc R
C33 C 0.3828(7) 0.0980(6) 0.0730(5) 0.0218(19) Uiso 1 1 d .
C34 C 0.3298(6) 0.1553(6) 0.0314(4) 0.0185(18) Uiso 1 1 d .
C35 C 0.4079(7) 0.2405(6) -0.0149(5) 0.030(2) Uiso 1 1 d .
H35 H 0.3742 0.2819 -0.0432 0.036 Uiso 1 1 calc R
C36 C 0.5319(7) 0.2654(7) -0.0203(5) 0.033(2) Uiso 1 1 d .
H36 H 0.5813 0.3194 -0.0551 0.04 Uiso 1 1 calc R
C41 C 0.5903(7) 0.5449(7) 0.1508(5) 0.037(2) Uiso 1 1 d .
H41A H 0.5609 0.4876 0.0965 0.045 Uiso 1 1 calc R
H41B H 0.6571 0.621 0.1398 0.045 Uiso 1 1 calc R
C42 C 0.4807(7) 0.5630(7) 0.1838(5) 0.034(2) Uiso 1 1 d .
H42A H 0.5073 0.649 0.1998 0.04 Uiso 1 1 calc R
H42B H 0.4098 0.5293 0.1382 0.04 Uiso 1 1 calc R
C43 C 0.5423(6) 0.3787(7) 0.2187(5) 0.031(2) Uiso 1 1 d .
H43A H 0.5678 0.3505 0.2665 0.038 Uiso 1 1 calc R
H43B H 0.531 0.3228 0.1656 0.038 Uiso 1 1 calc R
C44 C 0.4170(6) 0.3846(6) 0.2333(5) 0.030(2) Uiso 1 1 d .
H44A H 0.3589 0.3478 0.1803 0.037 Uiso 1 1 calc R
H44B H 0.3766 0.3386 0.2781 0.037 Uiso 1 1 calc R
C45 C 0.6675(7) 0.5776(7) 0.2967(5) 0.036(2) Uiso 1 1 d .
H45A H 0.7222 0.6613 0.2922 0.043 Uiso 1 1 calc R
H45B H 0.7115 0.5545 0.3379 0.043 Uiso 1 1 calc R
C46 C 0.5411(6) 0.5638(6) 0.3272(4) 0.0175(18) Uiso 1 1 d .
H46A H 0.5207 0.5168 0.3734 0.021 Uiso 1 1 calc R
H46B H 0.5495 0.6431 0.3506 0.021 Uiso 1 1 calc R
C51 C 0.9562(6) 1.0510(7) 0.1431(4) 0.026(2) Uiso 1 1 d .
H51A H 0.9094 1.01 0.0864 0.031 Uiso 1 1 calc R
H51B H 0.983 1.1369 0.1479 0.031 Uiso 1 1 calc R
C52 C 0.8720(7) 1.0019(6) 0.2134(4) 0.026(2) Uiso 1 1 d .
H52A H 0.8689 1.0685 0.2516 0.032 Uiso 1 1 calc R
H52B H 0.7852 0.9476 0.1869 0.032 Uiso 1 1 calc R
C53 C 1.1284(6) 1.0828(6) 0.2406(4) 0.027(2) Uiso 1 1 d .
H53A H 1.1506 1.1681 0.2517 0.032 Uiso 1 1 calc R
H53B H 1.2073 1.0757 0.2468 0.032 Uiso 1 1 calc R
C54 C 1.0418(7) 1.0210(7) 0.3045(5) 0.035(2) Uiso 1 1 d .
H54A H 1.0766 0.9762 0.3321 0.042 Uiso 1 1 calc R
H54B H 1.0376 1.0811 0.3491 0.042 Uiso 1 1 calc R
C55 C 1.0194(8) 0.9026(7) 0.1412(5) 0.045(3) Uiso 1 1 d .
H55A H 1.091 0.8842 0.1471 0.054 Uiso 1 1 calc R
H55B H 0.9772 0.8679 0.0826 0.054 Uiso 1 1 calc R
C56 C 0.9234(7) 0.8443(7) 0.2061(5) 0.037(2) Uiso 1 1 d .
H56A H 0.8397 0.7882 0.1754 0.045 Uiso 1 1 calc R
H56B H 0.9533 0.8003 0.2387 0.045 Uiso 1 1 calc R
C61 C 0.6050(6) 0.0855(6) 0.6109(4) 0.0195(19) Uiso 1 1 d .
H61A H 0.655 0.1648 0.5961 0.023 Uiso 1 1 calc R
H61B H 0.5955 0.0252 0.5611 0.023 Uiso 1 1 calc R
C62 C 0.6750(7) 0.0719(7) 0.6871(4) 0.027(2) Uiso 1 1 d .
H62A H 0.7176 0.0237 0.6668 0.032 Uiso 1 1 calc R
H62B H 0.7404 0.151 0.7157 0.032 Uiso 1 1 calc R
C63 C 0.4052(7) -0.0583(7) 0.6370(5) 0.037(2) Uiso 1 1 d .
H63A H 0.3905 -0.1087 0.5805 0.044 Uiso 1 1 calc R
H63B H 0.3222 -0.0726 0.6564 0.044 Uiso 1 1 calc R
C64 C 0.4772(6) -0.0900(6) 0.6999(4) 0.026(2) Uiso 1 1 d .
H64A H 0.419 -0.134 0.7395 0.031 Uiso 1 1 calc R
H64B H 0.5074 -0.1433 0.6684 0.031 Uiso 1 1 calc R
C65 C 0.4905(7) 0.1419(7) 0.7136(4) 0.030(2) Uiso 1 1 d .
H65A H 0.4064 0.1349 0.7246 0.036 Uiso 1 1 calc R
H65B H 0.5482 0.2264 0.7136 0.036 Uiso 1 1 calc R
C66 C 0.5388(7) 0.1004(7) 0.7836(5) 0.040(2) Uiso 1 1 d .
H66A H 0.6083 0.1698 0.8202 0.048 Uiso 1 1 calc R
H66B H 0.4702 0.0629 0.8193 0.048 Uiso 1 1 calc R
N41 N 0.6417(5) 0.5006(5) 0.2125(4) 0.0234(16) Uiso 1 1 d .
N42 N 0.4376(5) 0.5055(5) 0.2587(4) 0.0233(16) Uiso 1 1 d .
N51 N 1.0669(5) 1.0301(5) 0.1546(4) 0.0239(16) Uiso 1 1 d .
N52 N 0.9144(6) 0.9395(5) 0.2634(4) 0.0273(17) Uiso 1 1 d .
N61 N 0.4812(6) 0.0715(5) 0.6302(4) 0.0273(17) Uiso 1 1 d .
N62 N 0.5854(6) 0.0134(6) 0.7494(4) 0.0335(18) Uiso 1 1 d .
O1 O 1.0123(4) 0.3332(4) 0.5525(3) 0.0215(13) Uiso 1 1 d .
O3 O 1.0395(4) 0.2923(4) 0.3268(3) 0.0250(13) Uiso 1 1 d .
H3 H 0.9977 0.3009 0.2877 0.037 Uiso 1 1 calc R
O4 O 0.8349(4) 0.3363(4) 0.3332(3) 0.0222(13) Uiso 1 1 d .
O5 O 0.6818(4) 0.3870(4) 0.4214(3) 0.0291(14) Uiso 1 1 d .
H5 H 0.7133 0.3706 0.3781 0.044 Uiso 1 1 calc R
O7 O 0.7554(4) 0.4410(4) 0.7214(3) 0.0286(14) Uiso 1 1 d .
H7 H 0.6924 0.4536 0.7175 0.043 Uiso 1 1 calc R
O13 O 1.2357(5) 0.1034(4) 0.6156(3) 0.0387(15) Uiso 1 1 d .
H13 H 1.2976 0.0889 0.6141 0.058 Uiso 1 1 calc R
O14 O 1.4236(4) 0.1617(4) 0.5074(3) 0.0272(14) Uiso 1 1 d .
H14 H 1.4107 0.1212 0.546 0.041 Uiso 1 1 calc R
O21 O 0.7720(4) 0.2840(4) -0.0436(3) 0.0226(13) Uiso 1 1 d .
O23 O 0.7406(5) 0.2312(4) 0.1729(3) 0.0349(15) Uiso 1 1 d .
H23 H 0.7972 0.2446 0.2112 0.052 Uiso 1 1 calc R
O24 O 0.9957(4) 0.3379(4) 0.1714(3) 0.0307(14) Uiso 1 1 d .
O25 O 1.1930(5) 0.4381(4) 0.0895(3) 0.0353(15) Uiso 1 1 d .
H25 H 1.1541 0.4105 0.1304 0.053 Uiso 1 1 calc R
O27 O 1.1141(4) 0.4513(4) -0.1996(3) 0.0261(13) Uiso 1 1 d .
H27 H 1.1932 0.4826 -0.1959 0.039 Uiso 1 1 calc R
O33 O 0.3083(5) 0.0149(4) 0.1183(3) 0.0385(16) Uiso 1 1 d .
H33 H 0.2352 0.0089 0.1147 0.058 Uiso 1 1 calc R
O34 O 0.2115(4) 0.1379(4) 0.0380(3) 0.0290(14) Uiso 1 1 d .
H34 H 0.1771 0.088 0.0696 0.044 Uiso 1 1 calc R

loop_
_atom_type_symbol
_atom_type_description
_atom_type_scat_dispersion_real
_atom_type_scat_dispersion_imag
_atom_type_scat_source
C C 0.0181 0.0091 'International Tables Vol C Tables 4.2.6.8 and 6.1.1.4'
H H 0 0 'International Tables Vol C Tables 4.2.6.8 and 6.1.1.4'
N N 0.0311 0.018 'International Tables Vol C Tables 4.2.6.8 and 6.1.1.4'
O O 0.0492 0.0322 'International Tables Vol C Tables 4.2.6.8 and 6.1.1.4'

loop_
_geom_angle_atom_site_label_1
_geom_angle_atom_site_label_2
_geom_angle_atom_site_label_3
_geom_angle
C3 C2 O1 120.0(7)
C3 C2 C11 127.4(7)
O1 C2 C11 112.5(6)
C2 C3 O3 120.1(7)
C2 C3 C4 122.4(7)
O3 C3 C4 116.8(6)
O4 C4 C10 123.7(7)
O4 C4 C3 122.2(7)
C10 C4 C3 114.1(6)
O5 C5 C6 121.6(7)
O5 C5 C10 119.2(7)
C6 C5 C10 119.2(7)
C5 C6 C7 120.7(8)
O7 C7 C6 120.8(7)
O7 C7 C8 116.2(6)
C6 C7 C8 123.0(7)
C9 C8 C7 115.2(7)
C8 C9 O1 116.7(6)
C8 C9 C10 126.7(7)
O1 C9 C10 116.5(7)
C9 C10 C4 124.2(7)
C9 C10 C5 114.9(7)
C4 C10 C5 120.9(7)
C16 C11 C12 117.4(7)
C16 C11 C2 122.3(7)
C12 C11 C2 120.2(7)
C13 C12 C11 119.5(7)
C14 C13 C12 121.8(8)
C14 C13 O13 119.4(7)
C12 C13 O13 118.7(7)
O14 C14 C15 117.9(7)
O14 C14 C13 122.5(7)
C15 C14 C13 119.7(7)
C14 C15 C16 120.5(7)
C15 C16 C11 120.9(7)
C23 C22 O21 120.6(7)
C23 C22 C31 126.1(7)
O21 C22 C31 113.0(6)
C22 C23 O23 119.1(7)
C22 C23 C24 121.7(8)
O23 C23 C24 119.0(7)
O24 C24 C30 124.4(7)
O24 C24 C23 118.6(7)
C30 C24 C23 117.0(7)
C26 C25 O25 116.6(8)
C26 C25 C30 122.1(8)
O25 C25 C30 120.4(7)
C25 C26 C27 119.3(8)
O27 C27 C28 116.0(7)
O27 C27 C26 123.4(7)
C28 C27 C26 120.7(7)
C29 C28 C27 117.6(7)
C28 C29 O21 117.2(7)
C28 C29 C30 123.0(7)
O21 C29 C30 119.9(7)
C25 C30 C24 122.6(7)
C25 C30 C29 117.2(7)
C24 C30 C29 120.2(7)
C36 C31 C32 120.2(7)
C36 C31 C22 120.4(7)
C32 C31 C22 119.4(7)
C31 C32 C33 118.3(7)
O33 C33 C34 118.4(7)
O33 C33 C32 119.6(7)
C34 C33 C32 122.0(7)
O34 C34 C33 122.9(7)
O34 C34 C35 119.4(7)
C33 C34 C35 117.6(7)
C36 C35 C34 121.5(8)
C35 C36 C31 120.0(8)
N41 C41 C42 110.6(7)
N42 C42 C41 111.2(7)
N41 C43 C44 108.3(7)
N42 C44 C43 111.8(7)
N41 C45 C46 108.5(6)
N42 C46 C45 112.3(6)
N51 C51 C52 107.2(6)
N52 C52 C51 113.7(6)
N51 C53 C54 110.2(6)
N52 C54 C53 111.2(7)
N51 C55 C56 112.0(7)
N52 C56 C55 107.7(7)
N61 C61 C62 110.8(6)
N62 C62 C61 110.9(6)
N61 C63 C64 109.3(7)
N62 C64 C63 113.5(7)
N61 C65 C66 111.1(7)
N62 C66 C65 112.3(7)
C41 N41 C45 108.9(6)
C41 N41 C43 107.4(6)
C45 N41 C43 108.3(6)
C44 N42 C46 107.7(6)
C44 N42 C42 105.7(6)
C46 N42 C42 108.0(6)
C55 N51 C53 110.1(6)
C55 N51 C51 106.3(7)
C53 N51 C51 109.5(6)
C52 N52 C56 108.4(6)
C52 N52 C54 108.8(6)
C56 N52 C54 107.2(6)
C61 N61 C65 110.3(6)
C61 N61 C63 105.3(7)
C65 N61 C63 107.3(6)
C64 N62 C66 106.8(6)
C64 N62 C62 106.8(6)
C66 N62 C62 104.8(7)
C2 O1 C9 122.2(5)
C29 O21 C22 120.5(6)

loop_
_geom_bond_atom_site_label_1
_geom_bond_atom_site_label_2
_geom_bond_distance
C2 C3 1.332(9)
C2 O1 1.378(8)
C2 C11 1.435(9)
C3 O3 1.380(8)
C3 C4 1.445(10)
C4 O4 1.263(8)
C4 C10 1.408(10)
C5 O5 1.348(8)
C5 C6 1.358(10)
C5 C10 1.467(10)
C6 C7 1.382(9)
C7 O7 1.360(8)
C7 C8 1.386(9)
C8 C9 1.352(9)
C9 O1 1.388(8)
C9 C10 1.391(9)
C11 C16 1.396(9)
C11 C12 1.408(10)
C12 C13 1.379(10)
C13 C14 1.357(10)
C13 O13 1.387(9)
C14 O14 1.357(8)
C14 C15 1.357(10)
C15 C16 1.384(9)
C22 C23 1.332(9)
C22 O21 1.382(8)
C22 C31 1.464(10)
C23 O23 1.389(9)
C23 C24 1.434(11)
C24 O24 1.285(8)
C24 C30 1.395(10)
C25 C26 1.356(10)
C25 O25 1.370(9)
C25 C30 1.388(11)
C26 C27 1.406(10)
C27 O27 1.341(8)
C27 C28 1.402(10)
C28 C29 1.369(10)
C29 O21 1.371(9)
C29 C30 1.406(9)
C31 C36 1.392(10)
C31 C32 1.397(10)
C32 C33 1.406(10)
C33 O33 1.365(9)
C33 C34 1.388(10)
C34 O34 1.336(9)
C34 C35 1.406(10)
C35 C36 1.375(10)
C41 N41 1.457(9)
C41 C42 1.523(10)
C42 N42 1.482(9)
C43 N41 1.499(11)
C43 C44 1.554(10)
C44 N42 1.449(10)
C45 N41 1.481(10)
C45 C46 1.539(10)
C46 N42 1.463(9)
C51 N51 1.476(9)
C51 C52 1.540(10)
C52 N52 1.440(9)
C53 N51 1.453(9)
C53 C54 1.517(10)
C54 N52 1.468(10)
C55 N51 1.450(11)
C55 C56 1.571(11)
C56 N52 1.461(10)
C61 N61 1.454(9)
C61 C62 1.535(9)
C62 N62 1.502(9)
C63 N61 1.520(11)
C63 C64 1.520(9)
C64 N62 1.466(10)
C65 N61 1.466(9)
C65 C66 1.514(10)
C66 N62 1.500(10)

loop_
_geom_hbond_atom_site_label_D
_geom_hbond_atom_site_label_H
_geom_hbond_atom_site_label_A
_geom_hbond_distance_DH
_geom_hbond_distance_HA
_geom_hbond_distance_DA
_geom_hbond_angle_DHA
_geom_hbond_site_symmetry_A
O3 H3 O24 0.84 1.99 2.727(8) 146 .
O3 H3 O4 0.84 2.3 2.746(10) 113.6 .
O5 H5 O4 0.84 1.83 2.585(9) 148.6 .
O7 H7 N42 0.84 1.88 2.698(10) 164.2 2_666
O13 H13 N61 0.84 2.31 3.145(11) 170.7 1_655
O13 H13 O14 0.84 2.32 2.768(10) 113.6 .
O14 H14 N61 0.84 1.9 2.646(9) 147.3 1_655
O14 H14 O13 0.84 2.33 2.768(10) 113.1 .
O23 H23 O4 0.84 2.05 2.669(9) 130.3 .
O23 H23 O24 0.84 2.28 2.723(13) 113.1 .
O25 H25 O24 0.84 1.88 2.618(11) 145.7 .
O27 H27 N41 0.84 1.91 2.716(11) 159.1 2_765
O33 H33 N51 0.84 2.24 3.040(11) 158.6 1_445
O33 H33 O34 0.84 2.31 2.765(9) 114.4 .
O34 H34 N51 0.84 1.91 2.676(10) 151.2 1_445
O34 H34 O33 0.84 2.33 2.765(9) 113 .

loop_
_geom_torsion_atom_site_label_1
_geom_torsion_atom_site_label_2
_geom_torsion_atom_site_label_3
_geom_torsion_atom_site_label_4
_geom_torsion
O1 C2 C3 O3 -179.2(6)
C11 C2 C3 O3 -1.8(12)
O1 C2 C3 C4 -8.4(11)
C11 C2 C3 C4 169.1(7)
C2 C3 C4 O4 -174.5(7)
O3 C3 C4 O4 -3.4(10)
C2 C3 C4 C10 8.5(10)
O3 C3 C4 C10 179.6(6)
O5 C5 C6 C7 -177.7(7)
C10 C5 C6 C7 0.1(11)
C5 C6 C7 O7 179.0(6)
C5 C6 C7 C8 -1.3(12)
O7 C7 C8 C9 178.9(6)
C6 C7 C8 C9 -0.8(11)
C7 C8 C9 O1 -178.2(6)
C7 C8 C9 C10 4.5(11)
C8 C9 C10 C4 176.7(7)
O1 C9 C10 C4 -0.7(11)
C8 C9 C10 C5 -5.5(11)
O1 C9 C10 C5 177.1(6)
O4 C4 C10 C9 179.2(7)
C3 C4 C10 C9 -3.8(10)
O4 C4 C10 C5 1.5(11)
C3 C4 C10 C5 178.5(7)
O5 C5 C10 C9 -179.2(7)
C6 C5 C10 C9 3.0(10)
O5 C5 C10 C4 -1.3(10)
C6 C5 C10 C4 -179.2(7)
C3 C2 C11 C16 38.7(12)
O1 C2 C11 C16 -143.7(7)
C3 C2 C11 C12 -144.0(8)
O1 C2 C11 C12 33.7(9)
C16 C11 C12 C13 -2.9(11)
C2 C11 C12 C13 179.6(7)
C11 C12 C13 C14 1.1(13)
C11 C12 C13 O13 179.2(7)
C12 C13 C14 O14 -179.6(7)
O13 C13 C14 O14 2.3(12)
C12 C13 C14 C15 -0.3(13)
O13 C13 C14 C15 -178.3(7)
O14 C14 C15 C16 -179.3(6)
C13 C14 C15 C16 1.4(12)
C14 C15 C16 C11 -3.3(12)
C12 C11 C16 C15 3.9(11)
C2 C11 C16 C15 -178.6(7)
O21 C22 C23 O23 178.9(6)
C31 C22 C23 O23 5.9(12)
O21 C22 C23 C24 3.6(12)
C31 C22 C23 C24 -169.4(7)
C22 C23 C24 O24 176.2(7)
O23 C23 C24 O24 1.0(11)
C22 C23 C24 C30 -4.0(12)
O23 C23 C24 C30 -179.3(7)
O25 C25 C26 C27 -174.9(7)
C30 C25 C26 C27 -6.3(12)
C25 C26 C27 O27 -177.2(8)
C25 C26 C27 C28 4.4(12)
O27 C27 C28 C29 -179.4(7)
C26 C27 C28 C29 -0.8(11)
C27 C28 C29 O21 179.0(7)
C27 C28 C29 C30 -0.9(12)
C26 C25 C30 C24 -175.8(8)
O25 C25 C30 C24 -7.7(12)
C26 C25 C30 C29 4.6(12)
O25 C25 C30 C29 172.7(7)
O24 C24 C30 C25 2.5(12)
C23 C24 C30 C25 -177.3(7)
O24 C24 C30 C29 -177.9(7)
C23 C24 C30 C29 2.3(11)
C28 C29 C30 C25 -0.9(12)
O21 C29 C30 C25 179.3(7)
C28 C29 C30 C24 179.5(8)
O21 C29 C30 C24 -0.4(11)
C23 C22 C31 C36 138.5(9)
O21 C22 C31 C36 -35.0(10)
C23 C22 C31 C32 -40.3(11)
O21 C22 C31 C32 146.3(7)
C36 C31 C32 C33 -8.0(10)
C22 C31 C32 C33 170.7(7)
C31 C32 C33 O33 -176.5(6)
C31 C32 C33 C34 4.8(11)
O33 C33 C34 O34 4.1(11)
C32 C33 C34 O34 -177.2(7)
O33 C33 C34 C35 -180.0(6)
C32 C33 C34 C35 -1.3(11)
O34 C34 C35 C36 177.0(7)
C33 C34 C35 C36 1.0(11)
C34 C35 C36 C31 -4.3(12)
C32 C31 C36 C35 7.9(12)
C22 C31 C36 C35 -170.9(7)
N41 C41 C42 N42 -13.2(9)
N41 C43 C44 N42 -15.0(9)
N41 C45 C46 N42 -14.5(8)
N51 C51 C52 N52 -6.4(9)
N51 C53 C54 N52 -9.2(9)
N51 C55 C56 N52 -1.9(9)
N61 C61 C62 N62 16.8(9)
N61 C63 C64 N62 11.3(9)
N61 C65 C66 N62 9.8(9)
C42 C41 N41 C45 -50.8(9)
C42 C41 N41 C43 66.2(8)
C46 C45 N41 C41 66.1(8)
C46 C45 N41 C43 -50.4(8)
C44 C43 N41 C41 -50.5(8)
C44 C43 N41 C45 67.0(8)
C43 C44 N42 C46 -48.4(8)
C43 C44 N42 C42 66.9(8)
C45 C46 N42 C44 66.2(8)
C45 C46 N42 C42 -47.6(8)
C41 C42 N42 C44 -51.5(8)
C41 C42 N42 C46 63.6(8)
C56 C55 N51 C53 58.5(8)
C56 C55 N51 C51 -60.0(8)
C54 C53 N51 C55 -51.8(9)
C54 C53 N51 C51 64.7(8)
C52 C51 N51 C55 63.6(8)
C52 C51 N51 C53 -55.4(8)
C51 C52 N52 C56 -56.3(9)
C51 C52 N52 C54 60.0(9)
C55 C56 N52 C52 59.2(8)
C55 C56 N52 C54 -58.1(8)
C53 C54 N52 C52 -50.9(8)
C53 C54 N52 C56 66.2(8)
C62 C61 N61 C65 47.0(8)
C62 C61 N61 C63 -68.5(8)
C66 C65 N61 C61 -62.1(8)
C66 C65 N61 C63 52.2(8)
C64 C63 N61 C61 53.3(8)
C64 C63 N61 C65 -64.3(8)
C63 C64 N62 C66 49.1(8)
C63 C64 N62 C62 -62.6(8)
C65 C66 N62 C64 -62.0(8)
C65 C66 N62 C62 51.1(8)
C61 C62 N62 C64 47.2(8)
C61 C62 N62 C66 -65.9(8)
C3 C2 O1 C9 3.3(9)
C11 C2 O1 C9 -174.5(6)
C8 C9 O1 C2 -176.4(6)
C10 C9 O1 C2 1.2(9)
C28 C29 O21 C22 179.9(7)
C30 C29 O21 C22 -0.2(10)
C23 C22 O21 C29 -1.4(10)
C31 C22 O21 C29 172.4(6)
